data_2106609
loop_
_publ_author_name
'Valkonen, J.'

_publ_section_title
;
 Anhydrous scandium selenate
;
_journal_name_full 'Acta Crystallographica B (24,1968-38,1982)'
_journal_page_first 1957
_journal_page_last 1959
_journal_volume 34
_journal_year 1978
_chemical_formula_sum 'O12 Sc2 Se3'
_chemical_name_systematic 'Sc2 (Se O4)3'
_space_group_IT_number 14
_symmetry_space_group_name_Hall '-P 2ybc'
_symmetry_space_group_name_H-M 'P 1 21/c 1'
_cell_angle_alpha 90
_cell_angle_beta 124.83
_cell_angle_gamma 90
_cell_formula_units_Z 4
_cell_length_a 8.899
_cell_length_b 9.212
_cell_length_c 15.179
_cell_volume 1021.415
_citation_journal_id_ASTM ACBCAR
_cod_data_source_file Valkonen_ACBCAR_1978_1228.cif
_cod_data_source_block O12Sc2Se3
_cod_database_code 2106609

loop_
_symmetry_equiv_pos_as_xyz
x,y,z
-x,y+1/2,-z+1/2
-x,-y,-z
x,-y-1/2,z-1/2

loop_
_atom_site_label
_atom_site_type_symbol
_atom_site_fract_x
_atom_site_fract_y
_atom_site_fract_z
_atom_site_occupancy
_atom_site_U_iso_or_equiv
O10 O-2 0.7631 0.8334 0.4441 1 0.0
O9 O-2 0.9661 0.6866 0.3966 1 0.0
O8 O-2 0.3253 0.9264 0.0448 1 0.0
Se3 Se+6 0.958 0.7525 0.4944 1 0.0
O12 O-2 0.9821 0.8737 0.0755 1 0.0
O3 O-2 0.2032 0.7058 0.3271 1 0.0
Sc1 Sc+3 0.368 0.534 0.1166 1 0.0
O4 O-2 0.9405 0.4765 0.2223 1 0.0
O6 O-2 0.4679 0.2207 0.3151 1 0.0
Se1 Se+6 0.2451 0.8785 0.3491 1 0.0
Sc2 Sc+3 0.8868 0.0327 0.1159 1 0.0
O5 O-2 0.3288 0.3915 0.3948 1 0.0
O2 O-2 0.3386 0.9107 0.4752 1 0.0
Se2 Se+6 0.466 0.3844 0.3562 1 0.0
O1 O-2 0.3879 0.9199 0.3186 1 0.0
O7 O-2 0.3949 0.5 0.2606 1 0.0
O11 O-2 0.8788 0.132 0.4357 1 0.0
